data_7114639
loop_
_publ_author_name
'Takahiro Iwasaki'
'Tetsuya Kato'
'Yoichi Kobayashi'
'Jiro Abe'

_publ_section_title
;
 A chiral BINOL-bridged imidazole dimer possessing sub-millisecond fast
 photochromism
;
_journal_name_full Chem.Commun.
_journal_page_first 7481
_journal_paper_doi 10.1039/C4CC02710H
_journal_volume 50
_journal_year 2014
_chemical_formula_sum 'C62 H40 N4 O2'
_chemical_formula_weight 872.98
_chemical_name_systematic
; 
 ? 
;
_space_group_IT_number 2
_symmetry_cell_setting triclinic
_symmetry_space_group_name_Hall '-P 1'
_symmetry_space_group_name_H-M 'P -1'
_atom_sites_solution_hydrogens geom
_atom_sites_solution_primary direct
_atom_sites_solution_secondary difmap
_audit_creation_method SHELXL-97
_cell_angle_alpha 90.116(2)
_cell_angle_beta 105.115(2)
_cell_angle_gamma 110.614(2)
_cell_formula_units_Z 2
_cell_length_a 10.8574(15)
_cell_length_b 14.598(2)
_cell_length_c 15.654(2)
_cell_measurement_reflns_used 7332
_cell_measurement_temperature 90
_cell_measurement_theta_max 26.26
_cell_measurement_theta_min 2.23
_cell_volume 2229.8(5)
_computing_cell_refinement 'Bruker SAINT'
_computing_data_collection 'Bruker APEX2'
_computing_data_reduction 'Bruker SAINT'
_computing_molecular_graphics 'Bruker SHELXTL'
_computing_publication_material 'Bruker SHELXTL'
_computing_structure_refinement 'SHELXL-97 (Sheldrick, 2008)'
_computing_structure_solution 'SHELXS-97 (Sheldrick, 2008)'
_diffrn_ambient_temperature 90
_diffrn_detector_area_resol_mean 8.333
_diffrn_measured_fraction_theta_full 0.964
_diffrn_measured_fraction_theta_max 0.964
_diffrn_measurement_device_type 'Bruker APEX-II CCD'
_diffrn_measurement_method '\f and \w scans'
_diffrn_radiation_monochromator graphite
_diffrn_radiation_source 'fine-focus sealed tube'
_diffrn_radiation_type MoK\a
_diffrn_radiation_wavelength 0.71073
_diffrn_reflns_av_R_equivalents 0.0137
_diffrn_reflns_av_sigmaI/netI 0.0241
_diffrn_reflns_limit_h_max 11
_diffrn_reflns_limit_h_min -13
_diffrn_reflns_limit_k_max 12
_diffrn_reflns_limit_k_min -18
_diffrn_reflns_limit_l_max 19
_diffrn_reflns_limit_l_min -16
_diffrn_reflns_number 23502
_diffrn_reflns_theta_full 26.40
_diffrn_reflns_theta_max 26.40
_diffrn_reflns_theta_min 1.50
_exptl_absorpt_coefficient_mu 0.079
_exptl_absorpt_correction_T_max 0.7454
_exptl_absorpt_correction_T_min 0.6559
_exptl_absorpt_correction_type empirical
_exptl_absorpt_process_details 'SADABS Sheldrick 1996'
_exptl_crystal_colour colorless
_exptl_crystal_density_diffrn 1.300
_exptl_crystal_density_method 'not measured'
_exptl_crystal_description plate
_exptl_crystal_F_000 912
_exptl_crystal_size_max 0.40
_exptl_crystal_size_mid 0.35
_exptl_crystal_size_min 0.01
_refine_diff_density_max 0.519
_refine_diff_density_min -0.267
_refine_diff_density_rms 0.057
_refine_ls_extinction_method none
_refine_ls_goodness_of_fit_ref 1.023
_refine_ls_hydrogen_treatment 'no refined H'
_refine_ls_matrix_type full
_refine_ls_number_parameters 613
_refine_ls_number_reflns 8830
_refine_ls_number_restraints 0
_refine_ls_restrained_S_all 1.023
_refine_ls_R_factor_all 0.0791
_refine_ls_R_factor_gt 0.0565
_refine_ls_shift/su_max 0.000
_refine_ls_shift/su_mean 0.000
_refine_ls_structure_factor_coef Fsqd
_refine_ls_weighting_details 'calc w=1/[\s^2^(Fo^2^)+(0.0127P)^2^+4.3419P] where P=(Fo^2^+2Fc^2^)/3'
_refine_ls_weighting_scheme calc
_refine_ls_wR_factor_gt 0.1105
_refine_ls_wR_factor_ref 0.1263
_reflns_number_gt 6972
_reflns_number_total 8830
_reflns_threshold_expression >2sigma(I)
_cod_data_source_file c4cc02710h2.cif
_cod_data_source_block bino_diph_habi
_cod_original_sg_symbol_H-M P-1
_cod_database_code 7114639

loop_
_symmetry_equiv_pos_as_xyz
'x, y, z'
'-x, -y, -z'

loop_
_atom_site_label
_atom_site_type_symbol
_atom_site_fract_x
_atom_site_fract_y
_atom_site_fract_z
_atom_site_U_iso_or_equiv
_atom_site_adp_type
_atom_site_occupancy
_atom_site_symmetry_multiplicity
_atom_site_calc_flag
_atom_site_refinement_flags
C1 C 1.0228(2) 0.38762(17) 0.87301(16) 0.0235(5) Uani 1 1 d .
H1 H 0.9490 0.3938 0.8281 0.028 Uiso 1 1 calc R
C2 C 0.5771(2) 0.05981(17) 0.84040(15) 0.0223(5) Uani 1 1 d .
C3 C 1.0772(2) 0.16753(17) 1.08489(16) 0.0221(5) Uani 1 1 d .
H3 H 1.1462 0.1438 1.1149 0.026 Uiso 1 1 calc R
C4 C 0.9918(2) 0.12406(17) 1.00175(16) 0.0225(5) Uani 1 1 d .
H4 H 1.0031 0.0704 0.9747 0.027 Uiso 1 1 calc R
C5 C 1.2420(2) 0.37066(17) 1.00339(16) 0.0226(5) Uani 1 1 d .
H5 H 1.3176 0.3654 1.0473 0.027 Uiso 1 1 calc R
C6 C 1.0609(2) 0.24632(17) 1.12414(15) 0.0219(5) Uani 1 1 d .
C7 C 1.2422(2) 0.46246(17) 1.25814(15) 0.0226(5) Uani 1 1 d .
C8 C 1.1709(2) 0.29979(17) 0.93215(15) 0.0232(5) Uani 1 1 d .
H8 H 1.1998 0.2463 0.9265 0.028 Uiso 1 1 calc R
C9 C 0.8894(2) 0.15750(16) 0.95682(15) 0.0209(5) Uani 1 1 d .
C10 C 1.0580(2) 0.30472(17) 0.86829(15) 0.0223(5) Uani 1 1 d .
C11 C 0.8702(2) 0.23294(17) 0.99926(16) 0.0222(5) Uani 1 1 d .
H11 H 0.7977 0.2541 0.9708 0.027 Uiso 1 1 calc R
C12 C 1.4925(2) 0.48863(17) 1.29042(16) 0.0236(5) Uani 1 1 d .
C13 C 0.9816(2) 0.22504(17) 0.79417(16) 0.0224(5) Uani 1 1 d .
C14 C 1.1203(2) 0.5181(2) 1.34753(16) 0.0285(5) Uani 1 1 d .
C15 C 1.1435(2) 0.36983(17) 1.24697(15) 0.0231(5) Uani 1 1 d .
C16 C 0.5439(2) -0.12752(18) 0.87296(17) 0.0262(5) Uani 1 1 d .
C17 C 1.3747(2) 0.51517(17) 1.14511(16) 0.0242(5) Uani 1 1 d .
C18 C 1.2012(2) 0.45023(17) 1.01013(15) 0.0219(5) Uani 1 1 d .
C19 C 0.9552(2) 0.27775(17) 1.08242(16) 0.0239(5) Uani 1 1 d .
H19 H 0.9414 0.3295 1.1107 0.029 Uiso 1 1 calc R
C20 C 1.4979(2) 0.54645(18) 1.12031(17) 0.0278(5) Uani 1 1 d .
H20 H 1.4982 0.5650 1.0622 0.033 Uiso 1 1 calc R
C21 C 1.2296(2) 0.53938(17) 1.30894(15) 0.0237(5) Uani 1 1 d .
C22 C 0.4374(2) 0.06093(18) 0.82611(16) 0.0245(5) Uani 1 1 d .
C23 C 0.9223(2) 0.14370(18) 0.66500(16) 0.0254(5) Uani 1 1 d .
C24 C 1.4961(2) 0.45984(18) 1.37717(16) 0.0264(5) Uani 1 1 d .
H24 H 1.4136 0.4362 1.3943 0.032 Uiso 1 1 calc R
C25 C 1.0232(2) 0.4213(2) 1.33510(17) 0.0316(6) Uani 1 1 d .
H25 H 0.9496 0.4065 1.3613 0.038 Uiso 1 1 calc R
C26 C 1.3683(2) 0.48585(16) 1.22688(16) 0.0228(5) Uani 1 1 d .
C27 C 0.8007(2) 0.11092(17) 0.86339(16) 0.0221(5) Uani 1 1 d .
C28 C 1.0957(2) 0.46071(18) 0.94323(16) 0.0255(5) Uani 1 1 d .
H28 H 1.0736 0.5179 0.9456 0.031 Uiso 1 1 calc R
C29 C 0.8349(2) 0.08686(18) 0.71000(16) 0.0237(5) Uani 1 1 d .
C30 C 0.7441(3) -0.09690(19) 0.69028(17) 0.0304(6) Uani 1 1 d .
H30 H 0.8315 -0.0956 0.7236 0.036 Uiso 1 1 calc R
C31 C 0.7209(2) -0.00906(18) 0.67873(16) 0.0248(5) Uani 1 1 d .
C32 C 1.6165(2) 0.54996(19) 1.17988(17) 0.0301(6) Uani 1 1 d .
H32 H 1.6994 0.5714 1.1631 0.036 Uiso 1 1 calc R
C33 C 1.6169(3) 0.4655(2) 1.43669(17) 0.0314(6) Uani 1 1 d .
H33 H 1.6174 0.4457 1.4945 0.038 Uiso 1 1 calc R
C34 C 0.3360(3) -0.0121(2) 0.85347(18) 0.0326(6) Uani 1 1 d .
H34 H 0.3546 -0.0659 0.8803 0.039 Uiso 1 1 calc R
C35 C 0.6252(2) -0.02521(18) 0.86070(15) 0.0236(5) Uani 1 1 d .
C36 C 1.7400(3) 0.5280(2) 1.32913(18) 0.0335(6) Uani 1 1 d .
H36 H 1.8237 0.5514 1.3134 0.040 Uiso 1 1 calc R
C37 C 0.5919(3) -0.01258(19) 0.63004(17) 0.0296(5) Uani 1 1 d .
H37 H 0.5744 0.0467 0.6224 0.035 Uiso 1 1 calc R
C38 C 1.0342(2) 0.34811(19) 1.28537(16) 0.0288(5) Uani 1 1 d .
H38 H 0.9681 0.2832 1.2770 0.035 Uiso 1 1 calc R
C39 C 1.7401(3) 0.5006(2) 1.41229(18) 0.0353(6) Uani 1 1 d .
H39 H 1.8236 0.5051 1.4540 0.042 Uiso 1 1 calc R
C40 C 1.6173(2) 0.52210(18) 1.26613(17) 0.0274(5) Uani 1 1 d .
C41 C 1.3278(3) 0.63689(19) 1.32269(17) 0.0327(6) Uani 1 1 d .
H41 H 1.4019 0.6520 1.2970 0.039 Uiso 1 1 calc R
C42 C 0.1808(3) 0.0725(2) 0.80369(18) 0.0341(6) Uani 1 1 d .
H42 H 0.0932 0.0765 0.7962 0.041 Uiso 1 1 calc R
C43 C 0.2812(3) 0.1460(2) 0.77653(18) 0.0346(6) Uani 1 1 d .
H43 H 0.2623 0.1999 0.7504 0.041 Uiso 1 1 calc R
C44 C 0.4085(2) 0.13995(19) 0.78784(17) 0.0301(6) Uani 1 1 d .
H44 H 0.4771 0.1901 0.7694 0.036 Uiso 1 1 calc R
C45 C 0.9341(3) 0.1289(2) 0.57433(17) 0.0300(6) Uani 1 1 d .
C46 C 0.4881(3) -0.1023(2) 0.59234(18) 0.0353(6) Uani 1 1 d .
H46 H 0.4005 -0.1041 0.5589 0.042 Uiso 1 1 calc R
C47 C 0.6401(3) -0.1864(2) 0.65337(19) 0.0373(6) Uani 1 1 d .
H47 H 0.6563 -0.2460 0.6623 0.045 Uiso 1 1 calc R
C48 C 1.1135(3) 0.5955(2) 1.39947(17) 0.0370(7) Uani 1 1 d .
H48 H 1.0405 0.5824 1.4261 0.044 Uiso 1 1 calc R
C49 C 1.3168(3) 0.7092(2) 1.37236(18) 0.0371(6) Uani 1 1 d .
H49 H 1.3824 0.7743 1.3803 0.045 Uiso 1 1 calc R
C50 C 0.8466(3) 0.0480(2) 0.51367(18) 0.0367(6) Uani 1 1 d .
H50 H 0.7762 -0.0022 0.5305 0.044 Uiso 1 1 calc R
C51 C 0.2084(3) -0.0058(2) 0.84140(19) 0.0368(6) Uani 1 1 d .
H51 H 0.1392 -0.0559 0.8593 0.044 Uiso 1 1 calc R
C52 C 1.0387(3) 0.2004(2) 0.54798(19) 0.0411(7) Uani 1 1 d .
H52 H 1.0997 0.2563 0.5882 0.049 Uiso 1 1 calc R
C53 C 0.5771(3) -0.1616(2) 0.95459(19) 0.0360(6) Uani 1 1 d .
H53 H 0.6545 -0.1212 1.0003 0.043 Uiso 1 1 calc R
C54 C 0.5131(3) -0.1888(2) 0.60370(19) 0.0379(6) Uani 1 1 d .
H54 H 0.4429 -0.2499 0.5773 0.045 Uiso 1 1 calc R
C55 C 1.2092(3) 0.6877(2) 1.41155(19) 0.0404(7) Uani 1 1 d .
H55 H 1.2031 0.7380 1.4469 0.048 Uiso 1 1 calc R
C56 C 0.3914(3) -0.3149(2) 0.9034(2) 0.0418(7) Uani 1 1 d .
H56 H 0.3388 -0.3790 0.9139 0.050 Uiso 1 1 calc R
C57 C 0.4985(3) -0.2545(2) 0.9706(2) 0.0437(7) Uani 1 1 d .
H57 H 0.5190 -0.2760 1.0280 0.052 Uiso 1 1 calc R
C58 C 0.4345(3) -0.1887(2) 0.80528(19) 0.0379(6) Uani 1 1 d .
H58 H 0.4108 -0.1662 0.7486 0.045 Uiso 1 1 calc R
C59 C 1.0542(4) 0.1902(2) 0.4640(2) 0.0505(8) Uani 1 1 d .
H59 H 1.1279 0.2379 0.4478 0.061 Uiso 1 1 calc R
C60 C 0.9637(4) 0.1115(3) 0.4036(2) 0.0496(8) Uani 1 1 d .
H60 H 0.9721 0.1067 0.3450 0.060 Uiso 1 1 calc R
C61 C 0.3596(3) -0.2832(2) 0.8207(2) 0.0431(7) Uani 1 1 d .
H61 H 0.2862 -0.3259 0.7740 0.052 Uiso 1 1 calc R
C62 C 0.8610(3) 0.0399(2) 0.42837(19) 0.0426(7) Uani 1 1 d .
H62 H 0.7997 -0.0153 0.3872 0.051 Uiso 1 1 calc R
N1 N 1.0127(2) 0.22933(15) 0.71855(13) 0.0253(4) Uani 1 1 d .
N3 N 0.67920(19) 0.13804(14) 0.83953(13) 0.0222(4) Uani 1 1 d .
N2 N 0.87522(18) 0.13763(14) 0.79492(13) 0.0217(4) Uani 1 1 d .
N4 N 0.75441(19) 0.00311(14) 0.86954(13) 0.0235(4) Uani 1 1 d .
O2 O 1.15892(16) 0.29297(12) 1.20284(11) 0.0242(4) Uani 1 1 d .
O1 O 1.25751(16) 0.51907(12) 1.08407(11) 0.0259(4) Uani 1 1 d .

loop_
_atom_site_aniso_label
_atom_site_aniso_U_11
_atom_site_aniso_U_22
_atom_site_aniso_U_33
_atom_site_aniso_U_23
_atom_site_aniso_U_13
_atom_site_aniso_U_12
C1 0.0187(11) 0.0249(12) 0.0265(12) 0.0065(10) 0.0058(9) 0.0079(10)
C2 0.0184(11) 0.0234(12) 0.0230(11) 0.0001(9) 0.0051(9) 0.0057(9)
C3 0.0182(11) 0.0216(12) 0.0288(12) 0.0057(10) 0.0080(9) 0.0090(9)
C4 0.0207(11) 0.0195(11) 0.0286(12) 0.0042(10) 0.0099(9) 0.0065(9)
C5 0.0148(10) 0.0253(12) 0.0271(12) 0.0044(10) 0.0061(9) 0.0062(9)
C6 0.0178(11) 0.0200(11) 0.0242(12) 0.0036(9) 0.0067(9) 0.0020(9)
C7 0.0195(11) 0.0257(12) 0.0210(11) 0.0021(9) 0.0019(9) 0.0090(10)
C8 0.0184(11) 0.0241(12) 0.0276(12) 0.0060(10) 0.0092(9) 0.0062(9)
C9 0.0165(10) 0.0191(11) 0.0274(12) 0.0044(9) 0.0089(9) 0.0048(9)
C10 0.0165(10) 0.0217(12) 0.0261(12) 0.0044(10) 0.0084(9) 0.0022(9)
C11 0.0159(10) 0.0213(12) 0.0295(12) 0.0036(10) 0.0065(9) 0.0069(9)
C12 0.0206(11) 0.0190(11) 0.0265(12) -0.0008(9) 0.0045(9) 0.0033(9)
C13 0.0149(10) 0.0238(12) 0.0271(12) 0.0052(10) 0.0036(9) 0.0071(9)
C14 0.0243(12) 0.0395(15) 0.0223(12) -0.0019(11) -0.0009(10) 0.0178(11)
C15 0.0199(11) 0.0259(12) 0.0221(11) 0.0002(10) 0.0030(9) 0.0089(10)
C16 0.0191(11) 0.0243(12) 0.0348(13) 0.0009(10) 0.0100(10) 0.0057(10)
C17 0.0216(11) 0.0209(12) 0.0254(12) 0.0003(10) 0.0033(9) 0.0047(9)
C18 0.0193(11) 0.0214(11) 0.0215(11) 0.0015(9) 0.0071(9) 0.0023(9)
C19 0.0196(11) 0.0231(12) 0.0299(12) 0.0026(10) 0.0097(10) 0.0069(10)
C20 0.0277(12) 0.0245(12) 0.0272(13) 0.0032(10) 0.0100(10) 0.0030(10)
C21 0.0236(12) 0.0244(12) 0.0202(11) -0.0005(9) -0.0013(9) 0.0107(10)
C22 0.0176(11) 0.0268(12) 0.0267(12) -0.0010(10) 0.0052(9) 0.0059(10)
C23 0.0214(11) 0.0278(13) 0.0266(12) 0.0025(10) 0.0035(10) 0.0107(10)
C24 0.0231(12) 0.0249(12) 0.0302(13) 0.0031(10) 0.0085(10) 0.0070(10)
C25 0.0190(12) 0.0474(16) 0.0282(13) -0.0002(12) 0.0067(10) 0.0118(11)
C26 0.0202(11) 0.0182(11) 0.0268(12) -0.0003(9) 0.0054(9) 0.0039(9)
C27 0.0176(11) 0.0194(11) 0.0290(12) 0.0032(10) 0.0079(9) 0.0055(9)
C28 0.0255(12) 0.0222(12) 0.0303(13) 0.0077(10) 0.0100(10) 0.0088(10)
C29 0.0185(11) 0.0270(12) 0.0250(12) 0.0014(10) 0.0025(9) 0.0104(10)
C30 0.0269(13) 0.0291(13) 0.0337(14) -0.0011(11) 0.0032(11) 0.0124(11)
C31 0.0236(12) 0.0247(12) 0.0241(12) -0.0001(10) 0.0055(10) 0.0072(10)
C32 0.0215(12) 0.0302(14) 0.0316(13) 0.0011(11) 0.0083(10) 0.0004(10)
C33 0.0284(13) 0.0360(14) 0.0287(13) 0.0057(11) 0.0071(11) 0.0110(11)
C34 0.0246(12) 0.0318(14) 0.0425(15) 0.0055(12) 0.0123(11) 0.0096(11)
C35 0.0202(11) 0.0261(12) 0.0235(12) -0.0001(10) 0.0066(9) 0.0072(10)
C36 0.0194(12) 0.0405(15) 0.0369(15) 0.0035(12) 0.0085(11) 0.0062(11)
C37 0.0271(13) 0.0267(13) 0.0310(13) 0.0030(11) 0.0037(10) 0.0085(11)
C38 0.0209(12) 0.0324(14) 0.0289(13) 0.0005(11) 0.0053(10) 0.0058(10)
C39 0.0204(12) 0.0452(16) 0.0353(14) 0.0054(12) 0.0014(11) 0.0108(12)
C40 0.0238(12) 0.0252(13) 0.0298(13) 0.0007(10) 0.0074(10) 0.0049(10)
C41 0.0355(14) 0.0291(14) 0.0330(14) 0.0034(11) 0.0081(11) 0.0124(12)
C42 0.0181(12) 0.0415(16) 0.0402(15) -0.0028(12) 0.0046(11) 0.0106(11)
C43 0.0265(13) 0.0392(15) 0.0399(15) 0.0043(12) 0.0057(11) 0.0167(12)
C44 0.0218(12) 0.0314(14) 0.0365(14) 0.0032(11) 0.0086(11) 0.0085(11)
C45 0.0319(13) 0.0347(14) 0.0272(13) 0.0049(11) 0.0083(11) 0.0165(11)
C46 0.0269(13) 0.0355(15) 0.0329(14) 0.0023(12) -0.0029(11) 0.0069(11)
C47 0.0413(16) 0.0273(14) 0.0390(15) 0.0003(12) 0.0051(12) 0.0118(12)
C48 0.0304(14) 0.0568(19) 0.0289(14) -0.0049(13) 0.0009(11) 0.0272(14)
C49 0.0470(17) 0.0241(13) 0.0374(15) -0.0016(12) 0.0049(13) 0.0146(12)
C50 0.0335(14) 0.0427(16) 0.0344(14) 0.0006(12) 0.0100(12) 0.0144(13)
C51 0.0201(12) 0.0406(16) 0.0478(17) 0.0055(13) 0.0129(12) 0.0062(11)
C52 0.0492(17) 0.0381(16) 0.0362(15) 0.0042(13) 0.0179(13) 0.0120(14)
C53 0.0310(14) 0.0301(14) 0.0436(16) 0.0080(12) 0.0071(12) 0.0096(11)
C54 0.0361(15) 0.0263(14) 0.0368(15) -0.0048(12) -0.0018(12) 0.0029(12)
C55 0.0445(17) 0.0442(17) 0.0355(15) -0.0059(13) -0.0030(13) 0.0300(15)
C56 0.0360(15) 0.0237(14) 0.065(2) 0.0091(14) 0.0191(15) 0.0068(12)
C57 0.0459(17) 0.0363(16) 0.0502(18) 0.0143(14) 0.0170(14) 0.0141(14)
C58 0.0336(14) 0.0324(15) 0.0389(15) 0.0021(12) 0.0057(12) 0.0048(12)
C59 0.059(2) 0.053(2) 0.0398(17) 0.0068(15) 0.0266(16) 0.0124(16)
C60 0.063(2) 0.062(2) 0.0322(16) 0.0068(15) 0.0186(15) 0.0288(18)
C61 0.0275(14) 0.0325(15) 0.0561(19) -0.0078(14) 0.0035(13) 0.0013(12)
C62 0.0446(17) 0.0493(18) 0.0325(15) -0.0050(13) 0.0067(13) 0.0185(15)
N1 0.0205(10) 0.0283(11) 0.0260(10) 0.0035(9) 0.0063(8) 0.0077(8)
N3 0.0163(9) 0.0231(10) 0.0252(10) 0.0017(8) 0.0046(8) 0.0058(8)
N2 0.0157(9) 0.0220(10) 0.0253(10) 0.0005(8) 0.0041(8) 0.0057(8)
N4 0.0202(10) 0.0216(10) 0.0261(10) 0.0004(8) 0.0057(8) 0.0052(8)
O2 0.0195(8) 0.0230(8) 0.0282(9) -0.0013(7) 0.0043(7) 0.0072(7)
O1 0.0243(8) 0.0261(9) 0.0245(9) 0.0010(7) 0.0032(7) 0.0085(7)

loop_
_atom_type_symbol
_atom_type_description
_atom_type_scat_dispersion_real
_atom_type_scat_dispersion_imag
_atom_type_scat_source
C C 0.0033 0.0016 'International Tables Vol C Tables 4.2.6.8 and 6.1.1.4'
H H 0.0000 0.0000 'International Tables Vol C Tables 4.2.6.8 and 6.1.1.4'
N N 0.0061 0.0033 'International Tables Vol C Tables 4.2.6.8 and 6.1.1.4'
O O 0.0106 0.0060 'International Tables Vol C Tables 4.2.6.8 and 6.1.1.4'

loop_
_geom_angle_atom_site_label_1
_geom_angle_atom_site_label_2
_geom_angle_atom_site_label_3
_geom_angle
C28 C1 C10 120.0(2)
N3 C2 C22 121.6(2)
N3 C2 C35 109.8(2)
C22 C2 C35 128.5(2)
C4 C3 C6 119.3(2)
C3 C4 C9 121.3(2)
C8 C5 C18 119.0(2)
C19 C6 O2 123.4(2)
C19 C6 C3 120.4(2)
O2 C6 C3 116.1(2)
C15 C7 C21 118.2(2)
C15 C7 C26 123.5(2)
C21 C7 C26 118.1(2)
C10 C8 C5 121.5(2)
C11 C9 C4 118.5(2)
C11 C9 C27 121.4(2)
C4 C9 C27 120.1(2)
C8 C10 C1 118.9(2)
C8 C10 C13 119.7(2)
C1 C10 C13 121.3(2)
C19 C11 C9 121.0(2)
C40 C12 C24 118.2(2)
C40 C12 C26 119.2(2)
C24 C12 C26 122.6(2)
N1 C13 N2 111.5(2)
N1 C13 C10 121.7(2)
N2 C13 C10 126.7(2)
C25 C14 C21 119.4(2)
C25 C14 C48 122.2(2)
C21 C14 C48 118.4(2)
C7 C15 C38 122.1(2)
C7 C15 O2 118.9(2)
C38 C15 O2 118.8(2)
C53 C16 C58 119.3(2)
C53 C16 C35 118.8(2)
C58 C16 C35 121.9(2)
C26 C17 O1 119.7(2)
C26 C17 C20 122.4(2)
O1 C17 C20 117.9(2)
C28 C18 O1 117.0(2)
C28 C18 C5 120.4(2)
O1 C18 C5 122.6(2)
C6 C19 C11 119.5(2)
C32 C20 C17 119.8(2)
C14 C21 C41 118.9(2)
C14 C21 C7 120.0(2)
C41 C21 C7 121.1(2)
C44 C22 C34 119.2(2)
C44 C22 C2 118.7(2)
C34 C22 C2 122.1(2)
C29 C23 N1 109.8(2)
C29 C23 C45 131.8(2)
N1 C23 C45 118.3(2)
C33 C24 C12 121.0(2)
C38 C25 C14 120.6(2)
C17 C26 C12 118.5(2)
C17 C26 C7 123.3(2)
C12 C26 C7 117.8(2)
N3 C27 N2 109.78(18)
N3 C27 N4 108.03(17)
N2 C27 N4 110.52(18)
N3 C27 C9 110.12(18)
N2 C27 C9 113.18(18)
N4 C27 C9 105.01(18)
C1 C28 C18 119.9(2)
C23 C29 N2 106.0(2)
C23 C29 C31 128.7(2)
N2 C29 C31 125.3(2)
C47 C30 C31 120.4(2)
C37 C31 C30 118.9(2)
C37 C31 C29 120.3(2)
C30 C31 C29 120.6(2)
C20 C32 C40 120.7(2)
C24 C33 C39 120.1(2)
C51 C34 C22 119.8(3)
N4 C35 C16 121.7(2)
N4 C35 C2 110.1(2)
C16 C35 C2 128.2(2)
C39 C36 C40 120.9(2)
C31 C37 C46 120.6(2)
C25 C38 C15 119.8(2)
C36 C39 C33 120.3(2)
C36 C40 C32 121.2(2)
C36 C40 C12 119.4(2)
C32 C40 C12 119.4(2)
C49 C41 C21 120.8(3)
C51 C42 C43 120.1(2)
C44 C43 C42 119.7(3)
C43 C44 C22 120.6(2)
C50 C45 C52 118.1(2)
C50 C45 C23 123.6(2)
C52 C45 C23 118.3(2)
C54 C46 C37 119.9(2)
C54 C47 C30 120.1(3)
C55 C48 C14 121.1(3)
C41 C49 C55 120.2(3)
C62 C50 C45 120.7(3)
C42 C51 C34 120.6(2)
C59 C52 C45 120.6(3)
C16 C53 C57 120.6(3)
C47 C54 C46 120.1(2)
C48 C55 C49 120.5(3)
C61 C56 C57 120.3(3)
C56 C57 C53 119.8(3)
C16 C58 C61 119.7(3)
C52 C59 C60 120.5(3)
C59 C60 C62 119.8(3)
C56 C61 C58 120.2(3)
C60 C62 C50 120.1(3)
C13 N1 C23 106.6(2)
C2 N3 C27 106.21(19)
C13 N2 C29 105.91(19)
C13 N2 C27 127.48(19)
C29 N2 C27 125.65(19)
C35 N4 C27 105.46(19)
C6 O2 C15 118.23(17)
C18 O1 C17 116.09(18)

loop_
_geom_bond_atom_site_label_1
_geom_bond_atom_site_label_2
_geom_bond_distance
C1 C28 1.386(3)
C1 C10 1.398(3)
C2 N3 1.284(3)
C2 C22 1.480(3)
C2 C35 1.512(3)
C3 C4 1.382(3)
C3 C6 1.389(3)
C4 C9 1.395(3)
C5 C8 1.376(3)
C5 C18 1.394(3)
C6 C19 1.391(3)
C6 O2 1.384(3)
C7 C15 1.374(3)
C7 C21 1.440(3)
C7 C26 1.500(3)
C8 C10 1.390(3)
C9 C11 1.389(3)
C9 C27 1.526(3)
C10 C13 1.483(3)
C11 C19 1.385(3)
C12 C40 1.423(3)
C12 C24 1.417(3)
C12 C26 1.439(3)
C13 N1 1.308(3)
C13 N2 1.390(3)
C14 C25 1.410(4)
C14 C21 1.409(3)
C14 C48 1.426(4)
C15 C38 1.407(3)
C15 O2 1.398(3)
C16 C53 1.378(4)
C16 C58 1.387(4)
C16 C35 1.486(3)
C17 C26 1.362(3)
C17 O1 1.398(3)
C17 C20 1.410(3)
C18 C28 1.389(3)
C18 O1 1.385(3)
C20 C32 1.362(4)
C21 C41 1.421(4)
C22 C44 1.396(3)
C22 C34 1.398(3)
C23 C29 1.371(3)
C23 N1 1.390(3)
C23 C45 1.480(3)
C24 C33 1.371(3)
C25 C38 1.377(4)
C27 N3 1.465(3)
C27 N2 1.479(3)
C27 N4 1.486(3)
C29 N2 1.404(3)
C29 C31 1.481(3)
C30 C47 1.391(4)
C30 C31 1.395(3)
C31 C37 1.392(3)
C32 C40 1.409(3)
C33 C39 1.408(4)
C34 C51 1.385(4)
C35 N4 1.284(3)
C36 C39 1.363(4)
C36 C40 1.410(4)
C37 C46 1.394(4)
C41 C49 1.366(4)
C42 C51 1.377(4)
C42 C43 1.392(4)
C43 C44 1.381(3)
C45 C50 1.390(4)
C45 C52 1.400(4)
C46 C54 1.384(4)
C47 C54 1.383(4)
C48 C55 1.355(4)
C49 C55 1.399(4)
C50 C62 1.394(4)
C52 C59 1.382(4)
C53 C57 1.388(4)
C56 C61 1.375(4)
C56 C57 1.368(4)
C58 C61 1.391(4)
C59 C60 1.377(5)
C60 C62 1.377(4)
